data_4346861
loop_
_publ_author_name
'\/Oien-\/Odegaard, Sigurd'
'Bouchevreau, Boris'
'Hylland, Knut'
'Wu, Lianpao'
'Blom, Richard'
'Grande, Carlos'
'Olsbye, Unni'
'Tilset, Mats'
'Lillerud, Karl P.'

_publ_section_title
;
 UiO-67-type Metal-Organic Frameworks with Enhanced Water Stability and
 Methane Adsorption Capacity.
;
_journal_issue 5
_journal_name_full 'Inorganic chemistry'
_journal_page_first 1986
_journal_page_last 1991
_journal_paper_doi 10.1021/acs.inorgchem.5b02257
_journal_volume 55
_journal_year 2016
_chemical_formula_moiety '0.25(C459.43 O121.29 Zr24)'
_chemical_formula_sum 'C114.85 O30.32 Zr6'
_chemical_formula_weight 2411.89
_chemical_name_common UiO-67-BN
_space_group_crystal_system cubic
_space_group_IT_number 225
_space_group_name_Hall '-F 4 2 3'
_space_group_name_H-M_alt 'F m -3 m'
_atom_sites_solution_primary direct
_audit_creation_date 2015-08-07
_audit_creation_method
;
Olex2 1.2
(compiled 2015.01.26 svn.r3150 for OlexSys, GUI svn.r4998)
;
_cell_angle_alpha 90
_cell_angle_beta 90
_cell_angle_gamma 90
_cell_formula_units_Z 4
_cell_length_a 26.8167(2)
_cell_length_b 26.8167(2)
_cell_length_c 26.8167(2)
_cell_measurement_reflns_used 7203
_cell_measurement_temperature 100(2)
_cell_measurement_theta_max 30.89
_cell_measurement_theta_min 3.49
_cell_volume 19284.8(2)
_computing_cell_refinement 'SAINT v8.34A (Bruker AXS, 2014)'
_computing_data_collection 'APEX2 v2014.11-0 (Bruker AXS, 2014)'
_computing_data_reduction 'SAINT v8.34A (Bruker AXS, 2014)'
_computing_molecular_graphics 'Diamond v4.0.1 (Brandenburg, 2012)'
_computing_publication_material 'Olex2 (Dolomanov et al., 2009)'
_computing_structure_refinement 'XL Ver. 2014/7. (Sheldrick, 2015)'
_computing_structure_solution 'XS Ver. 2013/1. (Sheldrick, 2013)'
_diffrn_ambient_temperature 100.0
_diffrn_detector 'CCD area detector'
_diffrn_detector_area_resol_mean 13.6986
_diffrn_detector_type 'Marmosaic 225'
_diffrn_measured_fraction_theta_full 0.970
_diffrn_measured_fraction_theta_max 0.975
_diffrn_measurement_device '\k-geometry diffractometer'
_diffrn_measurement_device_type 'MD2 microdiffractometer with MK3 mini-kappa'
_diffrn_measurement_method '\f scans'
_diffrn_radiation_collimation 'Rh-coated Si focusing mirrors'
_diffrn_radiation_monochromator 'Silicon 111'
_diffrn_radiation_probe x-ray
_diffrn_radiation_type synchrotron
_diffrn_radiation_wavelength 0.7600
_diffrn_reflns_av_R_equivalents 0.0400
_diffrn_reflns_av_unetI/netI 0.0275
_diffrn_reflns_Laue_measured_fraction_full 0.970
_diffrn_reflns_Laue_measured_fraction_max 0.975
_diffrn_reflns_limit_h_max 36
_diffrn_reflns_limit_h_min -31
_diffrn_reflns_limit_k_max 36
_diffrn_reflns_limit_k_min -19
_diffrn_reflns_limit_l_max 36
_diffrn_reflns_limit_l_min -15
_diffrn_reflns_number 10300
_diffrn_reflns_point_group_measured_fraction_full 0.970
_diffrn_reflns_point_group_measured_fraction_max 0.975
_diffrn_reflns_theta_full 26.000
_diffrn_reflns_theta_max 30.892
_diffrn_reflns_theta_min 3.495
_diffrn_source synchrotron
_diffrn_source_type 'Wiggler, Station I911-3, MAX II, MAXLAB'
_diffrn_standards_number 0
_exptl_absorpt_coefficient_mu 0.412
_exptl_absorpt_correction_T_max 0.7461
_exptl_absorpt_correction_T_min 0.6478
_exptl_absorpt_correction_type multi-scan
_exptl_absorpt_process_details
;
SADABS-2014/5 (Bruker,2014/5) was used for absorption correction.
wR2(int) was 0.0698 before and 0.0580 after correction.
The Ratio of minimum to maximum transmission is 0.8682.
The \l/2 correction factor is 0.00150.
;
_exptl_crystal_colour colourless
_exptl_crystal_density_diffrn 0.831
_exptl_crystal_description octahedron
_exptl_crystal_F_000 4687
_exptl_crystal_size_max 0.04
_exptl_crystal_size_mid 0.04
_exptl_crystal_size_min 0.02
_refine_diff_density_max 0.601
_refine_diff_density_min -0.582
_refine_diff_density_rms 0.055
_refine_ls_extinction_method none
_refine_ls_goodness_of_fit_ref 1.090
_refine_ls_hydrogen_treatment undef
_refine_ls_matrix_type full
_refine_ls_number_parameters 75
_refine_ls_number_reflns 1314
_refine_ls_number_restraints 0
_refine_ls_restrained_S_all 1.090
_refine_ls_R_factor_all 0.0312
_refine_ls_R_factor_gt 0.0298
_refine_ls_shift/su_max 0.000
_refine_ls_shift/su_mean 0.000
_refine_ls_structure_factor_coef Fsqd
_refine_ls_weighting_details 'w=1/[\s^2^(Fo^2^)+(0.0498P)^2^+26.1907P] where P=(Fo^2^+2Fc^2^)/3'
_refine_ls_weighting_scheme calc
_refine_ls_wR_factor_gt 0.0844
_refine_ls_wR_factor_ref 0.0855
_reflns_Friedel_coverage 0.000
_reflns_number_gt 1232
_reflns_number_total 1314
_reflns_threshold_expression 'I > 2\s(I)'
_cod_data_source_file ic5b02257_si_005.cif
_cod_data_source_block lp20s_sq
_cod_original_cell_volume 19284.8(4)
_cod_database_code 4346861
_shelx_space_group_comment
;
The symmetry employed for this shelxl refinement is uniquely defined
by the following loop, which should always be used as a source of
symmetry information in preference to the above space-group names.
They are only intended as comments.
;
_olex2_refinement_description
;
1. Uiso/Uaniso restraints and constraints
Uanis(C19) = Uanis(C1)
Uanis(C4) = Uanis(C12)
Uanis(C0AA) = Uanis(C1AA)
Uanis(C0AA) = Uanis(C17) = Uanis(C1AA) = Uanis(C3)
2. Others
 Sof(C004)=Sof(C005)=Sof(C006)=Sof(C4)=Sof(C1AA)=Sof(C0AA)=Sof(C12)=Sof(C19)=
 Sof(C1)=Sof(C3)=Sof(C17)=0.25*FVAR(2)
 Sof(O002)=0.5*FVAR(2)
 Fixed Sof: O1(0.08333) O2(0.08333) O3(0.03)
 Fixed X: O3(0.5)
 Fixed Y: O3(0.550301)
 Fixed Z: O3(0.653001)
;
_shelx_shelxl_version_number 2014/7
_olex2_submission_special_instructions 'No special instructions were received'

loop_
_space_group_symop_operation_xyz
'x, y, z'
'-x, -y, z'
'-x, y, -z'
'x, -y, -z'
'z, x, y'
'z, -x, -y'
'-z, -x, y'
'-z, x, -y'
'y, z, x'
'-y, z, -x'
'y, -z, -x'
'-y, -z, x'
'y, x, -z'
'-y, -x, -z'
'y, -x, z'
'-y, x, z'
'x, z, -y'
'-x, z, y'
'-x, -z, -y'
'x, -z, y'
'z, y, -x'
'z, -y, x'
'-z, y, x'
'-z, -y, -x'
'x, y+1/2, z+1/2'
'-x, -y+1/2, z+1/2'
'-x, y+1/2, -z+1/2'
'x, -y+1/2, -z+1/2'
'z, x+1/2, y+1/2'
'z, -x+1/2, -y+1/2'
'-z, -x+1/2, y+1/2'
'-z, x+1/2, -y+1/2'
'y, z+1/2, x+1/2'
'-y, z+1/2, -x+1/2'
'y, -z+1/2, -x+1/2'
'-y, -z+1/2, x+1/2'
'y, x+1/2, -z+1/2'
'-y, -x+1/2, -z+1/2'
'y, -x+1/2, z+1/2'
'-y, x+1/2, z+1/2'
'x, z+1/2, -y+1/2'
'-x, z+1/2, y+1/2'
'-x, -z+1/2, -y+1/2'
'x, -z+1/2, y+1/2'
'z, y+1/2, -x+1/2'
'z, -y+1/2, x+1/2'
'-z, y+1/2, x+1/2'
'-z, -y+1/2, -x+1/2'
'x+1/2, y, z+1/2'
'-x+1/2, -y, z+1/2'
'-x+1/2, y, -z+1/2'
'x+1/2, -y, -z+1/2'
'z+1/2, x, y+1/2'
'z+1/2, -x, -y+1/2'
'-z+1/2, -x, y+1/2'
'-z+1/2, x, -y+1/2'
'y+1/2, z, x+1/2'
'-y+1/2, z, -x+1/2'
'y+1/2, -z, -x+1/2'
'-y+1/2, -z, x+1/2'
'y+1/2, x, -z+1/2'
'-y+1/2, -x, -z+1/2'
'y+1/2, -x, z+1/2'
'-y+1/2, x, z+1/2'
'x+1/2, z, -y+1/2'
'-x+1/2, z, y+1/2'
'-x+1/2, -z, -y+1/2'
'x+1/2, -z, y+1/2'
'z+1/2, y, -x+1/2'
'z+1/2, -y, x+1/2'
'-z+1/2, y, x+1/2'
'-z+1/2, -y, -x+1/2'
'x+1/2, y+1/2, z'
'-x+1/2, -y+1/2, z'
'-x+1/2, y+1/2, -z'
'x+1/2, -y+1/2, -z'
'z+1/2, x+1/2, y'
'z+1/2, -x+1/2, -y'
'-z+1/2, -x+1/2, y'
'-z+1/2, x+1/2, -y'
'y+1/2, z+1/2, x'
'-y+1/2, z+1/2, -x'
'y+1/2, -z+1/2, -x'
'-y+1/2, -z+1/2, x'
'y+1/2, x+1/2, -z'
'-y+1/2, -x+1/2, -z'
'y+1/2, -x+1/2, z'
'-y+1/2, x+1/2, z'
'x+1/2, z+1/2, -y'
'-x+1/2, z+1/2, y'
'-x+1/2, -z+1/2, -y'
'x+1/2, -z+1/2, y'
'z+1/2, y+1/2, -x'
'z+1/2, -y+1/2, x'
'-z+1/2, y+1/2, x'
'-z+1/2, -y+1/2, -x'
'-x, -y, -z'
'x, y, -z'
'x, -y, z'
'-x, y, z'
'-z, -x, -y'
'-z, x, y'
'z, x, -y'
'z, -x, y'
'-y, -z, -x'
'y, -z, x'
'-y, z, x'
'y, z, -x'
'-y, -x, z'
'y, x, z'
'-y, x, -z'
'y, -x, -z'
'-x, -z, y'
'x, -z, -y'
'x, z, y'
'-x, z, -y'
'-z, -y, x'
'-z, y, -x'
'z, -y, -x'
'z, y, x'
'-x, -y+1/2, -z+1/2'
'x, y+1/2, -z+1/2'
'x, -y+1/2, z+1/2'
'-x, y+1/2, z+1/2'
'-z, -x+1/2, -y+1/2'
'-z, x+1/2, y+1/2'
'z, x+1/2, -y+1/2'
'z, -x+1/2, y+1/2'
'-y, -z+1/2, -x+1/2'
'y, -z+1/2, x+1/2'
'-y, z+1/2, x+1/2'
'y, z+1/2, -x+1/2'
'-y, -x+1/2, z+1/2'
'y, x+1/2, z+1/2'
'-y, x+1/2, -z+1/2'
'y, -x+1/2, -z+1/2'
'-x, -z+1/2, y+1/2'
'x, -z+1/2, -y+1/2'
'x, z+1/2, y+1/2'
'-x, z+1/2, -y+1/2'
'-z, -y+1/2, x+1/2'
'-z, y+1/2, -x+1/2'
'z, -y+1/2, -x+1/2'
'z, y+1/2, x+1/2'
'-x+1/2, -y, -z+1/2'
'x+1/2, y, -z+1/2'
'x+1/2, -y, z+1/2'
'-x+1/2, y, z+1/2'
'-z+1/2, -x, -y+1/2'
'-z+1/2, x, y+1/2'
'z+1/2, x, -y+1/2'
'z+1/2, -x, y+1/2'
'-y+1/2, -z, -x+1/2'
'y+1/2, -z, x+1/2'
'-y+1/2, z, x+1/2'
'y+1/2, z, -x+1/2'
'-y+1/2, -x, z+1/2'
'y+1/2, x, z+1/2'
'-y+1/2, x, -z+1/2'
'y+1/2, -x, -z+1/2'
'-x+1/2, -z, y+1/2'
'x+1/2, -z, -y+1/2'
'x+1/2, z, y+1/2'
'-x+1/2, z, -y+1/2'
'-z+1/2, -y, x+1/2'
'-z+1/2, y, -x+1/2'
'z+1/2, -y, -x+1/2'
'z+1/2, y, x+1/2'
'-x+1/2, -y+1/2, -z'
'x+1/2, y+1/2, -z'
'x+1/2, -y+1/2, z'
'-x+1/2, y+1/2, z'
'-z+1/2, -x+1/2, -y'
'-z+1/2, x+1/2, y'
'z+1/2, x+1/2, -y'
'z+1/2, -x+1/2, y'
'-y+1/2, -z+1/2, -x'
'y+1/2, -z+1/2, x'
'-y+1/2, z+1/2, x'
'y+1/2, z+1/2, -x'
'-y+1/2, -x+1/2, z'
'y+1/2, x+1/2, z'
'-y+1/2, x+1/2, -z'
'y+1/2, -x+1/2, -z'
'-x+1/2, -z+1/2, y'
'x+1/2, -z+1/2, -y'
'x+1/2, z+1/2, y'
'-x+1/2, z+1/2, -y'
'-z+1/2, -y+1/2, x'
'-z+1/2, y+1/2, -x'
'z+1/2, -y+1/2, -x'
'z+1/2, y+1/2, x'

loop_
_atom_site_label
_atom_site_type_symbol
_atom_site_fract_x
_atom_site_fract_y
_atom_site_fract_z
_atom_site_U_iso_or_equiv
_atom_site_adp_type
_atom_site_occupancy
_atom_site_site_symmetry_order
_atom_site_calc_flag
_atom_site_refinement_flags_posn
_atom_site_refinement_flags_adp
_atom_site_refinement_flags_occupancy
_atom_site_disorder_group
Zr01 Zr 0.5000 0.5000 0.59218(2) 0.01747(13) Uani 1 8 d S T P .
O002 O 0.5000 0.57234(6) 0.63200(5) 0.0318(4) Uani 0.870(4) 2 d S T P .
C004 C 0.5000 0.61697(7) 0.61697(7) 0.0369(7) Uani 0.870(4) 4 d S T P .
C005 C 0.5000 0.65677(8) 0.65677(8) 0.0663(14) Uani 0.870(4) 4 d S T P .
C006 C 0.5000 0.73010(9) 0.73010(9) 0.0855(19) Uani 0.870(4) 4 d S T P .
O1 O 0.46152(10) 0.46152(10) 0.53848(10) 0.0189(9) Uani 0.5 6 d S T P .
O2 O 0.44839(10) 0.44839(10) 0.55161(10) 0.0203(8) Uani 0.5 6 d S T P .
C4 C 0.4363(8) 0.6022(7) 0.7132(6) 0.194(10) Uani 0.2175(10) 1 d . . . -1
C1AA C 0.4811(6) 0.6532(5) 0.6952(5) 0.071(2) Uani 0.2175(10) 1 d . . . -1
C0AA C 0.4637(6) 0.6834(6) 0.7400(6) 0.071(2) Uani 0.2175(10) 1 d . . . -1
C12 C 0.4313(9) 0.6823(6) 0.7809(6) 0.194(10) Uani 0.2175(10) 1 d . . . -1
C19 C 0.4028(13) 0.6378(9) 0.7862(10) 0.357(17) Uani 0.2175(10) 1 d . . . -1
C1 C 0.4102(13) 0.5977(8) 0.7571(9) 0.357(17) Uani 0.2175(10) 1 d . . . -1
C3 C 0.4633(6) 0.6468(6) 0.7031(5) 0.071(2) Uani 0.2175(10) 1 d . . . 1
C17 C 0.4819(6) 0.6905(6) 0.7344(5) 0.071(2) Uani 0.2175(10) 1 d . . . 1
O3 O 0.5000 0.5503 0.6530 0.081(13) Uani 0.06 2 d S T P .

loop_
_atom_site_aniso_label
_atom_site_aniso_U_11
_atom_site_aniso_U_22
_atom_site_aniso_U_33
_atom_site_aniso_U_23
_atom_site_aniso_U_13
_atom_site_aniso_U_12
Zr01 0.02154(14) 0.02154(14) 0.00934(15) 0.000 0.000 0.000
O002 0.0444(9) 0.0320(8) 0.0191(7) -0.0134(6) 0.000 0.000
C004 0.0511(19) 0.0298(9) 0.0298(9) -0.0186(12) 0.000 0.000
C005 0.122(4) 0.0386(13) 0.0386(13) -0.0288(16) 0.000 0.000
C006 0.151(6) 0.0529(18) 0.0529(18) -0.041(2) 0.000 0.000
O1 0.0189(9) 0.0189(9) 0.0189(9) 0.0037(9) 0.0037(9) -0.0037(9)
O2 0.0203(8) 0.0203(8) 0.0203(8) 0.0031(10) 0.0031(10) -0.0031(10)
C4 0.284(18) 0.158(10) 0.142(10) -0.130(9) 0.165(12) -0.137(12)
C1AA 0.103(9) 0.059(4) 0.050(3) -0.038(3) 0.030(4) -0.027(4)
C0AA 0.103(9) 0.059(4) 0.050(3) -0.038(3) 0.030(4) -0.027(4)
C12 0.284(18) 0.158(10) 0.142(10) -0.130(9) 0.165(12) -0.137(12)
C19 0.54(3) 0.234(15) 0.301(18) -0.224(14) 0.37(2) -0.288(18)
C1 0.54(3) 0.234(15) 0.301(18) -0.224(14) 0.37(2) -0.288(18)
C3 0.103(9) 0.059(4) 0.050(3) -0.038(3) 0.030(4) -0.027(4)
C17 0.103(9) 0.059(4) 0.050(3) -0.038(3) 0.030(4) -0.027(4)
O3 0.17(4) 0.056(19) 0.019(12) -0.031(13) 0.000 0.000

loop_
_atom_type_symbol
_atom_type_description
_atom_type_scat_dispersion_real
_atom_type_scat_dispersion_imag
_atom_type_scat_source
C C 0.0040 0.0020 'International Tables Vol C Tables 4.2.6.8 and 6.1.1.4'
O O 0.0130 0.0070 'International Tables Vol C Tables 4.2.6.8 and 6.1.1.4'
Zr Zr -2.0870 0.6420 'International Tables Vol C Tables 4.2.6.8 and 6.1.1.4'

loop_
_geom_angle_atom_site_label_1
_geom_angle_atom_site_label_2
_geom_angle_atom_site_label_3
_geom_angle
_geom_angle_site_symmetry_1
_geom_angle_site_symmetry_3
O002 Zr01 O002 76.55(4) 2_665 109_665
O002 Zr01 O002 76.55(4) 110 2_665
O002 Zr01 O002 122.33(8) . 2_665
O002 Zr01 O002 76.55(4) . 109_665
O002 Zr01 O002 122.33(8) 110 109_665
O002 Zr01 O002 76.55(4) . 110
O1 Zr01 O002 84.14(11) 100_655 110
O1 Zr01 O002 84.14(11) 2_665 .
O1 Zr01 O002 84.14(11) 99_565 109_665
O1 Zr01 O002 141.23(3) 99_565 110
O1 Zr01 O002 84.14(11) . 109_665
O1 Zr01 O002 84.14(11) 2_665 110
O1 Zr01 O002 84.14(11) 99_565 .
O1 Zr01 O002 141.23(3) 2_665 109_665
O1 Zr01 O002 141.23(3) . .
O1 Zr01 O002 141.23(3) 100_655 .
O1 Zr01 O002 141.23(3) 100_655 109_665
O1 Zr01 O002 84.14(11) 100_655 2_665
O1 Zr01 O002 141.23(3) . 110
O1 Zr01 O002 141.23(3) 99_565 2_665
O1 Zr01 O002 84.14(11) . 2_665
O1 Zr01 O002 141.23(3) 2_665 2_665
O1 Zr01 O1 60.44(15) . 100_655
O1 Zr01 O1 60.44(15) 100_655 2_665
O1 Zr01 O1 90.8(3) . 2_665
O1 Zr01 O1 60.44(15) . 99_565
O1 Zr01 O1 90.8(3) 100_655 99_565
O1 Zr01 O1 60.44(15) 99_565 2_665
O1 Zr01 O3 102.74(12) 99_565 109_665
O1 Zr01 O3 102.74(12) 99_565 .
O1 Zr01 O3 149.55(6) . .
O1 Zr01 O3 102.74(12) . 2_665
O1 Zr01 O3 149.55(6) 100_655 109_665
O1 Zr01 O3 149.55(6) 99_565 2_665
O1 Zr01 O3 149.55(6) 2_665 109_665
O1 Zr01 O3 149.55(6) . 110
O1 Zr01 O3 102.74(12) 100_655 2_665
O1 Zr01 O3 102.74(12) 100_655 110
O1 Zr01 O3 149.55(6) 2_665 2_665
O1 Zr01 O3 149.55(6) 99_565 110
O1 Zr01 O3 149.55(6) 100_655 .
O1 Zr01 O3 102.74(12) 2_665 110
O1 Zr01 O3 102.74(12) 2_665 .
O1 Zr01 O3 102.74(12) . 109_665
O3 Zr01 O002 21.57(4) 2_665 2_665
O3 Zr01 O002 100.75(4) 110 109_665
O3 Zr01 O002 100.75(4) 109_665 110
O3 Zr01 O002 100.75(4) . 2_665
O3 Zr01 O002 68.18(3) 2_665 109_665
O3 Zr01 O002 68.18(3) 2_665 110
O3 Zr01 O002 21.57(4) 110 110
O3 Zr01 O002 68.18(3) . 110
O3 Zr01 O002 21.57(4) 109_665 109_665
O3 Zr01 O002 100.75(4) 2_665 .
O3 Zr01 O002 68.18(3) . 109_665
O3 Zr01 O002 68.18(3) 110 .
O3 Zr01 O002 68.18(3) 110 2_665
O3 Zr01 O002 68.18(3) 109_665 .
O3 Zr01 O002 21.57(4) . .
O3 Zr01 O002 68.18(3) 109_665 2_665
O3 Zr01 O3 53.569(5) 110 2_665
O3 Zr01 O3 79.180(8) 2_665 .
O3 Zr01 O3 53.569(5) 109_665 .
O3 Zr01 O3 53.569(5) 109_665 2_665
O3 Zr01 O3 79.181(8) 110 109_665
O3 Zr01 O3 53.569(5) 110 .
C004 O002 Zr01 132.55(14) . .
O3 O002 Zr01 72.45(10) . .
O3 O002 C004 154.99(18) . .
O002 C004 O002 127.2(2) 18_655 .
O002 C004 C005 116.39(12) . .
O002 C004 C005 116.39(12) 18_655 .
C004 C005 C3 115.4(4) . 18_655
C004 C005 C3 115.4(4) . .
C004 C005 C3 115.4(4) . 100_655
C004 C005 C3 115.4(4) . 115
C1AA C005 C004 125.1(6) . .
C1AA C005 C3 13.1(12) . .
C1AA C005 C3 64.1(6) . 100_655
C1AA C005 C3 86.8(6) . 115
C1AA C005 C3 118.8(6) . 18_655
C3 C005 C3 83.3(14) 18_655 100_655
C3 C005 C3 129.2(9) 100_655 115
C3 C005 C3 75.5(14) 100_655 .
C3 C005 C3 83.3(14) 115 .
C3 C005 C3 129.2(9) 18_655 .
C3 C005 C3 75.5(14) 18_655 115
C006 C006 C0AA 115.7(4) 121_666 .
C17 C006 C006 124.8(6) . 121_666
C17 C006 C006 124.8(6) 115 121_666
C17 C006 C006 124.8(6) 100_655 121_666
C17 C006 C006 124.8(6) 18_655 121_666
C17 C006 C0AA 118.4(5) 18_655 .
C17 C006 C0AA 13.8(13) . .
C17 C006 C0AA 61.9(7) 100_655 .
C17 C006 C0AA 88.6(6) 115 .
C17 C006 C17 110.4(12) 18_655 .
C17 C006 C17 90.4(18) 115 .
C17 C006 C17 90.4(18) 18_655 100_655
C17 C006 C17 48.8(18) 115 18_655
C17 C006 C17 110.4(12) 115 100_655
C17 C006 C17 48.8(19) 100_655 .
Zr01 O1 Zr01 116.98(8) 105_666 101_666
Zr01 O1 Zr01 116.98(8) 105_666 .
Zr01 O1 Zr01 116.98(8) 101_666 .
O2 O1 Zr01 100.11(13) . .
O2 O1 Zr01 100.12(13) . 105_666
O2 O1 Zr01 100.12(13) . 101_666
Zr01 O2 Zr01 102.62(13) 105_666 101_666
Zr01 O2 Zr01 102.62(13) 105_666 .
Zr01 O2 Zr01 102.62(13) 101_666 .
O1 O2 Zr01 64.33(11) . .
O1 O2 Zr01 64.33(11) . 105_666
O1 O2 Zr01 64.33(11) . 101_666
C1 C4 C1AA 127.5(12) . .
C1 C4 C3 119.8(12) . .
C3 C4 C1AA 10.5(10) . .
C005 C1AA C4 124.7(9) . .
C005 C1AA C0AA 142.9(15) . .
C005 C1AA C17 125.8(9) . .
C0AA C1AA C4 89.3(7) . .
C3 C1AA C005 139(4) . .
C3 C1AA C4 28(3) . .
C3 C1AA C0AA 66(2) . .
C3 C1AA C17 87(2) . .
C17 C1AA C4 108.9(7) . .
C17 C1AA C0AA 21.0(7) . .
C1AA C0AA C006 95.6(7) . .
C12 C0AA C006 121.4(10) . .
C12 C0AA C1AA 143.1(11) . .
C3 C0AA C006 115.7(8) . .
C3 C0AA C1AA 21.1(7) . .
C3 C0AA C12 122.6(10) . .
C17 C0AA C006 31(3) . .
C17 C0AA C1AA 72(2) . .
C17 C0AA C12 141(3) . .
C17 C0AA C3 93(2) . .
C0AA C12 C19 115.3(10) . .
C0AA C12 C17 10.6(9) . .
C19 C12 C17 123.8(10) . .
C1 C19 C12 122.3(14) . .
C19 C1 C4 120.1(18) . .
C005 C3 C3 52.2(7) . 100_655
C4 C3 C005 126.8(9) . .
C4 C3 C3 120.5(13) . 100_655
C4 C3 C17 134.8(12) . .
C1AA C3 C005 28(2) . .
C1AA C3 C4 141(4) . .
C1AA C3 C0AA 93(2) . .
C1AA C3 C3 30(4) . 100_655
C1AA C3 C17 72(2) . .
C0AA C3 C005 115.3(8) . .
C0AA C3 C4 117.2(9) . .
C0AA C3 C3 89.6(7) . 100_655
C0AA C3 C17 20.9(7) . .
C17 C3 C005 95.6(7) . .
C17 C3 C3 70.9(11) . 100_655
C006 C17 C1AA 124.0(9) . .
C006 C17 C12 118.3(10) . .
C006 C17 C3 140.9(15) . .
C006 C17 C17 34.8(6) . 18_655
C006 C17 C17 44.8(9) . 115
C1AA C17 C12 113.3(7) . .
C1AA C17 C3 21.1(6) . .
C1AA C17 C17 89.1(5) . 18_655
C1AA C17 C17 88.5(6) . 115
C0AA C17 C006 135(4) . .
C0AA C17 C1AA 87(2) . .
C0AA C17 C12 28(2) . .
C0AA C17 C3 66(2) . .
C0AA C17 C17 154(4) . 100_655
C0AA C17 C17 146(5) . 18_655
C0AA C17 C17 116(4) . 115
C12 C17 C17 148.2(15) . 18_655
C3 C17 C12 92.4(7) . .
C3 C17 C17 107.3(9) . 18_655
C3 C17 C17 98.8(12) . 115
C17 C17 C006 65.6(9) 100_655 .
C17 C17 C1AA 90.8(6) 100_655 .
C17 C17 C12 136.9(11) 100_655 .
C17 C17 C12 123.9(11) 115 .
C17 C17 C3 109.1(10) 100_655 .
C17 C17 C17 30.2(12) 115 18_655
C17 C17 C17 90.001(5) 100_655 115
C17 C17 C17 59.8(12) 100_655 18_655
O002 O3 Zr01 85.97(10) . .

loop_
_geom_bond_atom_site_label_1
_geom_bond_atom_site_label_2
_geom_bond_distance
_geom_bond_site_symmetry_2
Zr01 O002 2.2145(14) 110
Zr01 O002 2.2145(14) 109_665
Zr01 O002 2.2145(14) 2_665
Zr01 O002 2.2144(14) .
Zr01 O1 2.0501(9) 100_655
Zr01 O1 2.0501(9) .
Zr01 O1 2.0501(8) 99_565
Zr01 O1 2.0501(9) 2_665
Zr01 O3 2.11662(18) .
Zr01 O3 2.11660(18) 110
Zr01 O3 2.11660(18) 109_665
Zr01 O3 2.11660(18) 2_665
O002 C004 1.263(2) .
O002 O3 0.8163(17) .
C004 O002 1.263(2) 18_655
C004 C005 1.509(4) .
C005 C1AA 1.152(11) .
C005 C3 1.606(10) 18_655
C005 C3 1.606(10) .
C005 C3 1.606(10) 100_655
C005 C3 1.606(10) 115
C006 C006 1.510(7) 121_666
C006 C0AA 1.609(11) .
C006 C17 1.174(12) 115
C006 C17 1.174(12) 18_655
C006 C17 1.174(12) 100_655
C006 C17 1.174(12) .
O1 Zr01 2.0501(9) 101_666
O1 Zr01 2.0501(9) 105_666
O1 O2 0.610(4) .
O2 Zr01 2.239(2) 101_666
O2 Zr01 2.239(2) 105_666
C4 C1AA 1.884(17) .
C4 C1 1.374(17) .
C4 C3 1.425(18) .
C1AA C0AA 1.52(2) .
C1AA C3 0.549(16) .
C1AA C17 1.449(10) .
C0AA C12 1.399(15) .
C0AA C3 1.395(10) .
C0AA C17 0.546(16) .
C12 C19 1.42(2) .
C12 C17 1.856(16) .
C19 C1 1.34(2) .
C3 C3 1.97(3) 100_655
C3 C17 1.52(2) .
C17 C17 1.67(3) 115
C17 C17 1.93(2) 18_655
C17 C17 0.97(3) 100_655

loop_
_geom_torsion_atom_site_label_1
_geom_torsion_atom_site_label_2
_geom_torsion_atom_site_label_3
_geom_torsion_atom_site_label_4
_geom_torsion
_geom_torsion_site_symmetry_1
_geom_torsion_site_symmetry_4
Zr01 O002 C004 O002 0.000(1) . 18_655
Zr01 O002 C004 C005 180.000(1) . .
Zr01 O1 O2 Zr01 120.000(0) . 101_666
Zr01 O1 O2 Zr01 -120.000(1) 101_666 .
Zr01 O1 O2 Zr01 120.000(1) 105_666 .
Zr01 O1 O2 Zr01 120.000(1) 101_666 105_666
Zr01 O1 O2 Zr01 -120.000(2) 105_666 101_666
Zr01 O1 O2 Zr01 -120.000(1) . 105_666
O002 C004 C005 C1AA -32.5(12) . .
O002 C004 C005 C1AA 147.5(12) 18_655 .
O002 C004 C005 C3 137.3(8) 18_655 .
O002 C004 C005 C3 -42.7(8) 18_655 18_655
O002 C004 C005 C3 -137.3(8) . 115
O002 C004 C005 C3 -42.7(8) . .
O002 C004 C005 C3 137.3(8) . 18_655
O002 C004 C005 C3 42.7(8) . 100_655
O002 C004 C005 C3 42.7(8) 18_655 115
O002 C004 C005 C3 -137.3(8) 18_655 100_655
C004 O002 O3 Zr01 180.000(1) . .
C004 C005 C1AA C4 -12(2) . .
C004 C005 C1AA C0AA -164(3) . .
C004 C005 C1AA C3 -45(7) . .
C004 C005 C1AA C17 178.2(8) . .
C004 C005 C3 C4 9(2) . .
C004 C005 C3 C1AA 140(6) . .
C004 C005 C3 C0AA 179.5(10) . .
C004 C005 C3 C3 111.6(7) . 100_655
C004 C005 C3 C17 172.1(12) . .
C005 C1AA C0AA C006 -22(4) . .
C005 C1AA C0AA C12 159(3) . .
C005 C1AA C0AA C3 141(7) . .
C005 C1AA C0AA C17 -43(7) . .
C005 C1AA C3 C4 73(10) . .
C005 C1AA C3 C0AA -145(5) . .
C005 C1AA C3 C3 130(8) . 100_655
C005 C1AA C3 C17 -146(5) . .
C005 C1AA C17 C006 4(2) . .
C005 C1AA C17 C0AA 150(5) . .
C005 C1AA C17 C12 160(2) . .
C005 C1AA C17 C3 153(5) . .
C005 C1AA C17 C17 33.5(15) . 115
C005 C1AA C17 C17 -56.5(15) . 100_655
C005 C1AA C17 C17 3.3(15) . 18_655
C005 C3 C17 C006 28(4) . .
C005 C3 C17 C1AA -15(3) . .
C005 C3 C17 C0AA 161(4) . .
C005 C3 C17 C12 171.2(11) . .
C005 C3 C17 C17 -46.8(12) . 100_655
C005 C3 C17 C17 46.3(10) . 115
C005 C3 C17 C17 16(2) . 18_655
C006 C006 C0AA C1AA -173.9(12) 121_666 .
C006 C006 C0AA C12 5(2) 121_666 .
C006 C006 C0AA C3 179.5(10) 121_666 .
C006 C006 C0AA C17 -134(6) 121_666 .
C006 C006 C17 C1AA 178.2(8) 121_666 .
C006 C006 C17 C0AA 52(6) 121_666 .
C006 C006 C17 C12 23(2) 121_666 .
C006 C006 C17 C3 161(2) 121_666 .
C006 C006 C17 C17 134.4(14) 121_666 115
C006 C006 C17 C17 179.995(7) 121_666 18_655
C006 C006 C17 C17 -108.4(9) 121_666 100_655
C006 C0AA C12 C19 -178(3) . .
C006 C0AA C12 C17 -32(6) . .
C006 C0AA C3 C005 0.9(17) . .
C006 C0AA C3 C4 173(2) . .
C006 C0AA C3 C1AA 18(4) . .
C006 C0AA C3 C3 48.0(11) . 100_655
C006 C0AA C3 C17 22(3) . .
C006 C0AA C17 C1AA -138(5) . .
C006 C0AA C17 C12 62(11) . .
C006 C0AA C17 C3 -139(4) . .
C006 C0AA C17 C17 -54(5) . 18_655
C006 C0AA C17 C17 136(8) . 100_655
C006 C0AA C17 C17 -51(4) . 115
C4 C1AA C0AA C006 179.6(11) . .
C4 C1AA C0AA C12 1(4) . .
C4 C1AA C0AA C3 -17(3) . .
C4 C1AA C0AA C17 159(4) . .
C4 C1AA C3 C005 -73(10) . .
C4 C1AA C3 C0AA 142(6) . .
C4 C1AA C3 C3 57(8) . 100_655
C4 C1AA C3 C17 141(6) . .
C4 C1AA C17 C006 -167(2) . .
C4 C1AA C17 C0AA -22(4) . .
C4 C1AA C17 C12 -11.4(17) . .
C4 C1AA C17 C3 -19(3) . .
C4 C1AA C17 C17 132.0(12) . 100_655
C4 C1AA C17 C17 -138.1(12) . 115
C4 C1AA C17 C17 -168(2) . 18_655
C4 C3 C17 C006 -171(2) . .
C4 C3 C17 C1AA 146(6) . .
C4 C3 C17 C0AA -38(6) . .
C4 C3 C17 C12 -28(3) . .
C4 C3 C17 C17 -152(3) . 115
C4 C3 C17 C17 114(3) . 100_655
C4 C3 C17 C17 178(2) . 18_655
C1AA C005 C3 C4 -131(8) . .
C1AA C005 C3 C0AA 39(6) . .
C1AA C005 C3 C3 -29(7) . 100_655
C1AA C005 C3 C17 32(5) . .
C1AA C4 C1 C19 20(6) . .
C1AA C4 C3 C005 35(5) . .
C1AA C4 C3 C0AA -136(7) . .
C1AA C4 C3 C3 -29(6) . 100_655
C1AA C4 C3 C17 -122(9) . .
C1AA C0AA C12 C19 1(6) . .
C1AA C0AA C12 C17 146(11) . .
C1AA C0AA C3 C005 -18(3) . .
C1AA C0AA C3 C4 154(5) . .
C1AA C0AA C3 C3 30(4) . 100_655
C1AA C0AA C3 C17 3(3) . .
C1AA C0AA C17 C006 138(5) . .
C1AA C0AA C17 C12 -160(7) . .
C1AA C0AA C17 C3 -1.3(13) . .
C1AA C0AA C17 C17 -86(5) . 100_655
C1AA C0AA C17 C17 84(4) . 18_655
C1AA C0AA C17 C17 86.9(13) . 115
C1AA C3 C17 C006 43(6) . .
C1AA C3 C17 C0AA 176(4) . .
C1AA C3 C17 C12 -173(4) . .
C1AA C3 C17 C17 62(4) . 115
C1AA C3 C17 C17 32(5) . 18_655
C1AA C3 C17 C17 -31(4) . 100_655
C0AA C006 C17 C1AA 126(7) . .
C0AA C006 C17 C12 -28(5) . .
C0AA C006 C17 C3 109(8) . .
C0AA C006 C17 C17 128(6) . 18_655
C0AA C006 C17 C17 83(6) . 115
C0AA C006 C17 C17 -160(6) . 100_655
C0AA C1AA C3 C005 145(5) . .
C0AA C1AA C3 C4 -142(6) . .
C0AA C1AA C3 C3 -85(4) . 100_655
C0AA C1AA C3 C17 -1.3(13) . .
C0AA C1AA C17 C006 -146(5) . .
C0AA C1AA C17 C12 10(4) . .
C0AA C1AA C17 C3 3(3) . .
C0AA C1AA C17 C17 -116(4) . 115
C0AA C1AA C17 C17 154(4) . 100_655
C0AA C1AA C17 C17 -147(5) . 18_655
C0AA C12 C19 C1 7(6) . .
C0AA C12 C17 C006 135(9) . .
C0AA C12 C17 C1AA -22(7) . .
C0AA C12 C17 C3 -20(7) . .
C0AA C12 C17 C17 109(10) . 18_655
C0AA C12 C17 C17 83(8) . 115
C0AA C12 C17 C17 -141(8) . 100_655
C0AA C3 C17 C006 -133(7) . .
C0AA C3 C17 C1AA -176(4) . .
C0AA C3 C17 C12 10(4) . .
C0AA C3 C17 C17 152(4) . 100_655
C0AA C3 C17 C17 -115(4) . 115
C0AA C3 C17 C17 -145(6) . 18_655
C12 C0AA C3 C005 175(2) . .
C12 C0AA C3 C4 -13(3) . .
C12 C0AA C3 C1AA -167(5) . .
C12 C0AA C3 C3 -138(2) . 100_655
C12 C0AA C3 C17 -164(6) . .
C12 C0AA C17 C006 -62(11) . .
C12 C0AA C17 C1AA 160(7) . .
C12 C0AA C17 C3 158(7) . .
C12 C0AA C17 C17 -116(6) . 18_655
C12 C0AA C17 C17 74(9) . 100_655
C12 C0AA C17 C17 -114(6) . 115
C12 C19 C1 C4 -17(7) . .
C19 C12 C17 C006 173(3) . .
C19 C12 C17 C1AA 16(3) . .
C19 C12 C17 C0AA 38(8) . .
C19 C12 C17 C3 18(4) . .
C19 C12 C17 C17 -103(3) . 100_655
C19 C12 C17 C17 148(3) . 18_655
C19 C12 C17 C17 121(3) . 115
C1 C4 C1AA C005 -175(3) . .
C1 C4 C1AA C0AA -11(4) . .
C1 C4 C1AA C3 -46(7) . .
C1 C4 C1AA C17 -4(4) . .
C1 C4 C3 C005 174(3) . .
C1 C4 C3 C1AA 139(7) . .
C1 C4 C3 C0AA 3(4) . .
C1 C4 C3 C3 110(3) . 100_655
C1 C4 C3 C17 17(5) . .
C3 C005 C1AA C4 34(5) . .
C3 C005 C1AA C4 -116(2) 100_655 .
C3 C005 C1AA C4 107(2) 115 .
C3 C005 C1AA C4 179.0(12) 18_655 .
C3 C005 C1AA C0AA 92(3) 100_655 .
C3 C005 C1AA C0AA -45(3) 115 .
C3 C005 C1AA C0AA -119(9) . .
C3 C005 C1AA C0AA 26(5) 18_655 .
C3 C005 C1AA C3 -149(7) 100_655 .
C3 C005 C1AA C3 74(7) 115 .
C3 C005 C1AA C3 145(5) 18_655 .
C3 C005 C1AA C17 -137(7) . .
C3 C005 C1AA C17 9(2) 18_655 .
C3 C005 C1AA C17 74.2(12) 100_655 .
C3 C005 C1AA C17 -62.8(12) 115 .
C3 C005 C3 C4 -171(2) 18_655 .
C3 C005 C3 C4 124(2) 115 .
C3 C005 C3 C4 -103(2) 100_655 .
C3 C005 C3 C1AA -40(6) 18_655 .
C3 C005 C3 C1AA 29(7) 100_655 .
C3 C005 C3 C1AA -105(7) 115 .
C3 C005 C3 C0AA 67.9(14) 100_655 .
C3 C005 C3 C0AA -0.5(10) 18_655 .
C3 C005 C3 C0AA -65.6(14) 115 .
C3 C005 C3 C3 -68.4(7) 18_655 100_655
C3 C005 C3 C3 -133.5(7) 115 100_655
C3 C005 C3 C17 -7.9(12) 18_655 .
C3 C005 C3 C17 60.6(18) 100_655 .
C3 C005 C3 C17 -72.9(18) 115 .
C3 C4 C1AA C005 -130(8) . .
C3 C4 C1AA C0AA 34(6) . .
C3 C4 C1AA C17 42(6) . .
C3 C4 C1 C19 12(6) . .
C3 C1AA C0AA C006 -163(3) . .
C3 C1AA C0AA C12 18(7) . .
C3 C1AA C0AA C17 176(4) . .
C3 C1AA C17 C006 -149(5) . .
C3 C1AA C17 C0AA -3(3) . .
C3 C1AA C17 C12 7(4) . .
C3 C1AA C17 C17 -150(5) . 18_655
C3 C1AA C17 C17 150(4) . 100_655
C3 C1AA C17 C17 -120(4) . 115
C3 C0AA C12 C19 9(4) . .
C3 C0AA C12 C17 154(9) . .
C3 C0AA C17 C006 139(4) . .
C3 C0AA C17 C1AA 1.3(13) . .
C3 C0AA C17 C12 -158(7) . .
C3 C0AA C17 C17 -85(5) . 100_655
C3 C0AA C17 C17 88.2(15) . 115
C3 C0AA C17 C17 85(4) . 18_655
C3 C3 C17 C006 74(3) 100_655 .
C3 C3 C17 C1AA 31(4) 100_655 .
C3 C3 C17 C0AA -152(4) 100_655 .
C3 C3 C17 C12 -142.0(14) 100_655 .
C3 C3 C17 C17 63.2(13) 100_655 18_655
C3 C3 C17 C17 93.1(3) 100_655 115
C3 C3 C17 C17 -0.004(3) 100_655 100_655
C17 C006 C0AA C1AA -40(5) . .
C17 C006 C0AA C1AA 17(3) 18_655 .
C17 C006 C0AA C1AA -56.5(12) 100_655 .
C17 C006 C0AA C1AA 57.6(14) 115 .
C17 C006 C0AA C12 -123(2) 115 .
C17 C006 C0AA C12 139(7) . .
C17 C006 C0AA C12 123(3) 100_655 .
C17 C006 C0AA C12 -163.6(17) 18_655 .
C17 C006 C0AA C3 11(2) 18_655 .
C17 C006 C0AA C3 51.0(12) 115 .
C17 C006 C0AA C3 -46(5) . .
C17 C006 C0AA C3 -63.0(12) 100_655 .
C17 C006 C0AA C17 -17(5) 100_655 .
C17 C006 C0AA C17 57(7) 18_655 .
C17 C006 C0AA C17 97(6) 115 .
C17 C006 C17 C1AA -1.7(8) 18_655 .
C17 C006 C17 C1AA -73.4(14) 100_655 .
C17 C006 C17 C1AA 43.8(18) 115 .
C17 C006 C17 C0AA -83(6) 115 .
C17 C006 C17 C0AA 160(6) 100_655 .
C17 C006 C17 C0AA -128(6) 18_655 .
C17 C006 C17 C12 -111.0(14) 115 .
C17 C006 C17 C12 -157(2) 18_655 .
C17 C006 C17 C12 131.8(15) 100_655 .
C17 C006 C17 C3 -19(2) 18_655 .
C17 C006 C17 C3 -91(3) 100_655 .
C17 C006 C17 C3 27(4) 115 .
C17 C006 C17 C17 71.6(9) 18_655 100_655
C17 C006 C17 C17 45.6(14) 115 18_655
C17 C006 C17 C17 117.2(8) 115 100_655
C17 C006 C17 C17 -45.6(14) 18_655 115
C17 C006 C17 C17 -117.2(8) 100_655 115
C17 C006 C17 C17 -71.6(9) 100_655 18_655
C17 C1AA C0AA C006 20(3) . .
C17 C1AA C0AA C12 -159(7) . .
C17 C1AA C0AA C3 -176(4) . .
C17 C1AA C3 C005 146(5) . .
C17 C1AA C3 C4 -141(6) . .
C17 C1AA C3 C0AA 1.3(13) . .
C17 C1AA C3 C3 -83(4) . 100_655
C17 C0AA C12 C19 -145(7) . .
C17 C0AA C3 C005 -21(4) . .
C17 C0AA C3 C4 151(5) . .
C17 C0AA C3 C1AA -3(3) . .
C17 C0AA C3 C3 26(4) . 100_655
C17 C12 C19 C1 -1(6) . .
O3 O002 C004 O002 180.000(1) . 18_655
O3 O002 C004 C005 0.000(2) . .
